data_4026385
loop_
_publ_author_name
'Ming Yu'
'Zunjun Liang'
'Yongyong Wang'
'Yuhong Zhang'

_publ_section_title
;
 Palladium(II)-Catalyzed Direct Alkenylation and Arylation of Arenes:
 Removable 2-Pyridylsulfinyl Group Assisted C-H Bond Activation
;
_journal_name_full 'Journal of Organic Chemistry'
_journal_page_first 4987
_journal_page_last 4994
_journal_paper_doi 10.1021/jo200666z
_journal_volume 76
_journal_year 2011
_chemical_formula_moiety 'C21 H17 N O3 S'
_chemical_formula_sum 'C21 H17 N O3 S'
_chemical_formula_weight 363.42
_chemical_name_systematic
; 
 ? 
;
_space_group_IT_number 14
_symmetry_cell_setting monoclinic
_symmetry_space_group_name_Hall '-P 2ybc'
_symmetry_space_group_name_H-M 'P 1 21/c 1'
_atom_sites_solution_hydrogens geom
_atom_sites_solution_primary direct
_atom_sites_solution_secondary difmap
_audit_creation_method SHELXL-97
_cell_angle_alpha 90.00
_cell_angle_beta 99.668(3)
_cell_angle_gamma 90.00
_cell_formula_units_Z 4
_cell_length_a 5.1178(2)
_cell_length_b 23.1935(6)
_cell_length_c 15.3254(5)
_cell_measurement_reflns_used 4390
_cell_measurement_temperature 293(2)
_cell_measurement_theta_max 66.9942
_cell_measurement_theta_min 2.9225
_cell_volume 1793.28(10)
_computing_cell_refinement 'CrysAlis PRO (Oxford Diffraction, 2009)'
_computing_data_collection 'CrysAlis PRO'
_computing_data_reduction 'CrysAlis PRO'
_computing_molecular_graphics 'OLEX2 (Dolomanov et al., 2009)'
_computing_publication_material OLEX2
_computing_structure_refinement 'SHELXL-97 (Sheldrick, 1997)'
_computing_structure_solution 'SHELXS-97 (Sheldrick, 1990)'
_diffrn_ambient_temperature 293(2)
_diffrn_detector_area_resol_mean 10.3592
_diffrn_measured_fraction_theta_full 0.960
_diffrn_measured_fraction_theta_max 0.960
_diffrn_measurement_device_type 'Xcalibur, Atlas, Gemini ultra'
_diffrn_measurement_method '\w scans'
_diffrn_radiation_monochromator graphite
_diffrn_radiation_source 'fine-focus sealed tube'
_diffrn_radiation_type CuK\a
_diffrn_radiation_wavelength 1.54184
_diffrn_reflns_av_R_equivalents 0.0398
_diffrn_reflns_av_sigmaI/netI 0.0266
_diffrn_reflns_limit_h_max 5
_diffrn_reflns_limit_h_min -6
_diffrn_reflns_limit_k_max 27
_diffrn_reflns_limit_k_min -27
_diffrn_reflns_limit_l_max 18
_diffrn_reflns_limit_l_min -18
_diffrn_reflns_number 11635
_diffrn_reflns_theta_full 67.11
_diffrn_reflns_theta_max 67.11
_diffrn_reflns_theta_min 3.49
_exptl_absorpt_coefficient_mu 1.774
_exptl_absorpt_correction_T_max 0.899
_exptl_absorpt_correction_T_min 0.862
_exptl_absorpt_correction_type multi-scan
_exptl_absorpt_process_details
;
CrysAlisPro, Oxford Diffraction Ltd.,
empirical absorption correction using spherical harmonics,
 implemented in SCALE3 ABSPACK scaling algorithm.
;
_exptl_crystal_colour colorless
_exptl_crystal_density_diffrn 1.346
_exptl_crystal_description needle
_exptl_crystal_F_000 760
_exptl_crystal_size_max 0.24
_exptl_crystal_size_mid 0.07
_exptl_crystal_size_min 0.06
_refine_diff_density_max 0.287
_refine_diff_density_min -0.147
_refine_diff_density_rms 0.041
_refine_ls_extinction_method none
_refine_ls_goodness_of_fit_ref 1.020
_refine_ls_hydrogen_treatment constr
_refine_ls_matrix_type full
_refine_ls_number_parameters 236
_refine_ls_number_reflns 3080
_refine_ls_number_restraints 0
_refine_ls_restrained_S_all 1.020
_refine_ls_R_factor_all 0.0620
_refine_ls_R_factor_gt 0.0445
_refine_ls_shift/su_max 0.001
_refine_ls_shift/su_mean 0.000
_refine_ls_structure_factor_coef Fsqd
_refine_ls_weighting_details 'calc w=1/[\s^2^(Fo^2^)+(0.0684P)^2^+0.3282P] where P=(Fo^2^+2Fc^2^)/3'
_refine_ls_weighting_scheme calc
_refine_ls_wR_factor_gt 0.1133
_refine_ls_wR_factor_ref 0.1278
_reflns_number_gt 2339
_reflns_number_total 3080
_reflns_threshold_expression >2sigma(I)
_cod_data_source_file jo200666z_si_001.cif
_cod_data_source_block 101020_ym193_2
_cod_original_sg_symbol_H-M 'P 21/c'
_cod_database_code 4026385

loop_
_symmetry_equiv_pos_as_xyz
'x, y, z'
'-x, y+1/2, -z+1/2'
'-x, -y, -z'
'x, -y-1/2, z-1/2'

loop_
_atom_site_label
_atom_site_type_symbol
_atom_site_fract_x
_atom_site_fract_y
_atom_site_fract_z
_atom_site_U_iso_or_equiv
_atom_site_adp_type
_atom_site_occupancy
_atom_site_symmetry_multiplicity
_atom_site_calc_flag
_atom_site_refinement_flags
S1 S 0.26786(12) 0.31253(3) -0.05844(4) 0.0578(2) Uani 1 1 d .
O1 O -0.1515(4) 0.56553(9) 0.34242(17) 0.1008(7) Uani 1 1 d .
O2 O -0.3835(3) 0.48818(8) 0.36707(13) 0.0772(5) Uani 1 1 d .
O3 O 0.2137(4) 0.27273(8) -0.13501(11) 0.0787(5) Uani 1 1 d .
N1 N 0.5359(5) 0.41058(9) -0.03326(14) 0.0745(6) Uani 1 1 d .
C1 C -0.5141(6) 0.57576(14) 0.4207(2) 0.0882(9) Uani 1 1 d .
H1A H -0.6921 0.5638 0.3980 0.132 Uiso 1 1 calc R
H1C H -0.4985 0.6166 0.4124 0.132 Uiso 1 1 calc R
H1B H -0.4730 0.5669 0.4827 0.132 Uiso 1 1 calc R
C2 C -0.3266(5) 0.54490(12) 0.37278(17) 0.0659(7) Uani 1 1 d .
C3 C -0.2126(5) 0.45147(10) 0.32975(17) 0.0628(6) Uani 1 1 d .
C4 C -0.0463(6) 0.41646(13) 0.38513(17) 0.0800(8) Uani 1 1 d .
H4 H -0.0421 0.4184 0.4460 0.096 Uiso 1 1 calc R
C5 C 0.1152(6) 0.37828(13) 0.35069(17) 0.0791(8) Uani 1 1 d .
H5 H 0.2271 0.3542 0.3886 0.095 Uiso 1 1 calc R
C6 C 0.1138(5) 0.37506(10) 0.26000(14) 0.0555(6) Uani 1 1 d .
C7 C -0.0639(5) 0.40985(11) 0.20585(16) 0.0642(6) Uani 1 1 d .
H7 H -0.0734 0.4075 0.1448 0.077 Uiso 1 1 calc R
C8 C -0.2274(5) 0.44789(11) 0.24008(17) 0.0680(7) Uani 1 1 d .
H8 H -0.3461 0.4708 0.2026 0.082 Uiso 1 1 calc R
C9 C 0.2943(5) 0.33483(10) 0.22665(15) 0.0602(6) Uani 1 1 d .
H9 H 0.3907 0.3105 0.2684 0.072 Uiso 1 1 calc R
C10 C 0.3361(5) 0.32905(10) 0.14543(15) 0.0573(6) Uani 1 1 d .
H10 H 0.2415 0.3534 0.1033 0.069 Uiso 1 1 calc R
C11 C 0.5179(4) 0.28791(9) 0.11391(14) 0.0510(5) Uani 1 1 d .
C12 C 0.7086(5) 0.25756(10) 0.17252(15) 0.0597(6) Uani 1 1 d .
H12 H 0.7199 0.2634 0.2331 0.072 Uiso 1 1 calc R
C13 C 0.8795(5) 0.21938(10) 0.14295(17) 0.0642(6) Uani 1 1 d .
H13 H 1.0042 0.1998 0.1834 0.077 Uiso 1 1 calc R
C14 C 0.8666(5) 0.21003(10) 0.05344(18) 0.0640(6) Uani 1 1 d .
H14 H 0.9827 0.1842 0.0335 0.077 Uiso 1 1 calc R
C15 C 0.6830(5) 0.23876(10) -0.00588(16) 0.0599(6) Uani 1 1 d .
H15 H 0.6734 0.2323 -0.0662 0.072 Uiso 1 1 calc R
C16 C 0.5112(4) 0.27754(9) 0.02358(14) 0.0515(5) Uani 1 1 d .
C17 C 0.4929(4) 0.36662(10) -0.08846(14) 0.0550(5) Uani 1 1 d .
C18 C 0.5957(5) 0.36019(13) -0.16445(17) 0.0728(7) Uani 1 1 d .
H18 H 0.5508 0.3289 -0.2019 0.087 Uiso 1 1 calc R
C19 C 0.7688(6) 0.40204(17) -0.1832(2) 0.0927(10) Uani 1 1 d .
H19 H 0.8485 0.3991 -0.2332 0.111 Uiso 1 1 calc R
C20 C 0.8216(7) 0.44775(16) -0.1274(3) 0.0967(10) Uani 1 1 d .
H20 H 0.9380 0.4765 -0.1389 0.116 Uiso 1 1 calc R
C21 C 0.7019(7) 0.45094(14) -0.0544(2) 0.0952(10) Uani 1 1 d .
H21 H 0.7374 0.4828 -0.0174 0.114 Uiso 1 1 calc R

loop_
_atom_site_aniso_label
_atom_site_aniso_U_11
_atom_site_aniso_U_22
_atom_site_aniso_U_33
_atom_site_aniso_U_23
_atom_site_aniso_U_13
_atom_site_aniso_U_12
S1 0.0618(4) 0.0638(4) 0.0484(3) -0.0068(3) 0.0107(3) -0.0060(3)
O1 0.0837(14) 0.0769(13) 0.154(2) -0.0140(13) 0.0537(14) -0.0080(10)
O2 0.0763(12) 0.0701(11) 0.0959(13) -0.0029(10) 0.0456(10) 0.0033(9)
O3 0.0905(13) 0.0807(12) 0.0609(10) -0.0166(9) 0.0012(9) -0.0120(10)
N1 0.0847(15) 0.0681(13) 0.0720(14) -0.0077(11) 0.0169(12) -0.0124(11)
C1 0.0776(19) 0.097(2) 0.093(2) -0.0148(17) 0.0217(16) 0.0246(16)
C2 0.0564(15) 0.0729(17) 0.0681(16) -0.0055(13) 0.0093(13) 0.0081(12)
C3 0.0680(15) 0.0577(14) 0.0692(15) -0.0005(12) 0.0303(13) -0.0028(11)
C4 0.095(2) 0.096(2) 0.0544(14) 0.0002(14) 0.0282(14) 0.0213(16)
C5 0.098(2) 0.092(2) 0.0510(14) 0.0083(13) 0.0240(14) 0.0285(16)
C6 0.0682(15) 0.0524(12) 0.0497(12) -0.0003(10) 0.0207(11) -0.0062(10)
C7 0.0823(17) 0.0644(14) 0.0480(12) 0.0034(11) 0.0167(12) 0.0007(13)
C8 0.0750(17) 0.0670(15) 0.0635(15) 0.0088(12) 0.0162(13) 0.0073(12)
C9 0.0742(16) 0.0594(13) 0.0491(12) 0.0035(11) 0.0167(12) 0.0035(11)
C10 0.0674(15) 0.0583(13) 0.0483(12) 0.0011(10) 0.0161(11) -0.0002(11)
C11 0.0590(13) 0.0484(11) 0.0478(11) -0.0001(10) 0.0156(11) -0.0106(10)
C12 0.0708(16) 0.0584(13) 0.0517(13) 0.0025(11) 0.0152(12) -0.0071(11)
C13 0.0659(15) 0.0554(13) 0.0712(16) 0.0080(12) 0.0113(13) -0.0036(11)
C14 0.0667(16) 0.0509(12) 0.0785(17) -0.0041(12) 0.0241(14) -0.0003(11)
C15 0.0728(16) 0.0537(13) 0.0572(13) -0.0073(11) 0.0228(12) -0.0073(11)
C16 0.0587(13) 0.0487(11) 0.0497(12) -0.0022(9) 0.0168(10) -0.0090(9)
C17 0.0599(14) 0.0593(13) 0.0454(11) 0.0031(10) 0.0077(10) 0.0038(10)
C18 0.0820(18) 0.0821(18) 0.0580(14) 0.0102(13) 0.0224(13) 0.0063(14)
C19 0.087(2) 0.119(3) 0.078(2) 0.038(2) 0.0326(17) 0.0137(19)
C20 0.081(2) 0.089(2) 0.121(3) 0.042(2) 0.020(2) -0.0080(17)
C21 0.099(2) 0.0708(19) 0.115(3) 0.0002(18) 0.016(2) -0.0205(16)

loop_
_atom_type_symbol
_atom_type_description
_atom_type_scat_dispersion_real
_atom_type_scat_dispersion_imag
_atom_type_scat_source
C C 0.0181 0.0091 'International Tables Vol C Tables 4.2.6.8 and 6.1.1.4'
H H 0.0000 0.0000 'International Tables Vol C Tables 4.2.6.8 and 6.1.1.4'
N N 0.0311 0.0180 'International Tables Vol C Tables 4.2.6.8 and 6.1.1.4'
O O 0.0492 0.0322 'International Tables Vol C Tables 4.2.6.8 and 6.1.1.4'
S S 0.3331 0.5567 'International Tables Vol C Tables 4.2.6.8 and 6.1.1.4'

loop_
_geom_angle_atom_site_label_1
_geom_angle_atom_site_label_2
_geom_angle_atom_site_label_3
_geom_angle
O3 S1 C16 106.65(11)
O3 S1 C17 105.80(11)
C16 S1 C17 95.41(10)
C2 O2 C3 118.31(18)
C17 N1 C21 115.4(2)
C2 C1 H1A 109.5
C2 C1 H1C 109.5
H1A C1 H1C 109.5
C2 C1 H1B 109.5
H1A C1 H1B 109.5
H1C C1 H1B 109.5
O1 C2 O2 122.8(2)
O1 C2 C1 126.6(3)
O2 C2 C1 110.6(2)
C4 C3 C8 120.8(2)
C4 C3 O2 118.2(2)
C8 C3 O2 120.8(2)
C3 C4 C5 119.8(2)
C3 C4 H4 120.1
C5 C4 H4 120.1
C4 C5 C6 121.0(3)
C4 C5 H5 119.5
C6 C5 H5 119.5
C7 C6 C5 117.4(2)
C7 C6 C9 123.5(2)
C5 C6 C9 119.0(2)
C8 C7 C6 121.7(2)
C8 C7 H7 119.2
C6 C7 H7 119.2
C3 C8 C7 119.2(2)
C3 C8 H8 120.4
C7 C8 H8 120.4
C10 C9 C6 127.8(2)
C10 C9 H9 116.1
C6 C9 H9 116.1
C9 C10 C11 126.5(2)
C9 C10 H10 116.8
C11 C10 H10 116.8
C16 C11 C12 116.5(2)
C16 C11 C10 121.7(2)
C12 C11 C10 121.80(19)
C13 C12 C11 121.8(2)
C13 C12 H12 119.1
C11 C12 H12 119.1
C12 C13 C14 120.2(2)
C12 C13 H13 119.9
C14 C13 H13 119.9
C15 C14 C13 119.8(2)
C15 C14 H14 120.1
C13 C14 H14 120.1
C14 C15 C16 120.2(2)
C14 C15 H15 119.9
C16 C15 H15 119.9
C15 C16 C11 121.5(2)
C15 C16 S1 117.78(17)
C11 C16 S1 120.69(17)
N1 C17 C18 125.8(2)
N1 C17 S1 114.61(16)
C18 C17 S1 119.6(2)
C17 C18 C19 117.1(3)
C17 C18 H18 121.5
C19 C18 H18 121.5
C20 C19 C18 119.1(3)
C20 C19 H19 120.5
C18 C19 H19 120.5
C19 C20 C21 119.2(3)
C19 C20 H20 120.4
C21 C20 H20 120.4
N1 C21 C20 123.4(3)
N1 C21 H21 118.3
C20 C21 H21 118.3

loop_
_geom_bond_atom_site_label_1
_geom_bond_atom_site_label_2
_geom_bond_distance
S1 O3 1.4821(18)
S1 C16 1.807(2)
S1 C17 1.814(2)
O1 C2 1.178(3)
O2 C2 1.347(3)
O2 C3 1.409(3)
N1 C17 1.320(3)
N1 C21 1.340(4)
C1 C2 1.487(3)
C1 H1A 0.9600
C1 H1C 0.9600
C1 H1B 0.9600
C3 C4 1.365(4)
C3 C8 1.366(3)
C4 C5 1.376(4)
C4 H4 0.9300
C5 C6 1.391(3)
C5 H5 0.9300
C6 C7 1.383(3)
C6 C9 1.464(3)
C7 C8 1.379(3)
C7 H7 0.9300
C8 H8 0.9300
C9 C10 1.305(3)
C9 H9 0.9300
C10 C11 1.470(3)
C10 H10 0.9300
C11 C16 1.400(3)
C11 C12 1.400(3)
C12 C13 1.374(3)
C12 H12 0.9300
C13 C14 1.379(4)
C13 H13 0.9300
C14 C15 1.366(4)
C14 H14 0.9300
C15 C16 1.385(3)
C15 H15 0.9300
C17 C18 1.364(3)
C18 C19 1.377(4)
C18 H18 0.9300
C19 C20 1.360(5)
C19 H19 0.9300
C20 C21 1.364(5)
C20 H20 0.9300
C21 H21 0.9300
